data_7017712
loop_
_publ_author_name
'Liu, Xiaolong'
'Chen, Wanzhi'

_publ_section_title
;
 Synthesis of ruthenium(II) complexes of tetradentate
 bis(N-pyridylimidazolylidenyl)methane and their reactivities towards N-
 donors.
;
_journal_issue 2
_journal_name_full 'Dalton transactions (Cambridge, England : 2003)'
_journal_page_first 599
_journal_page_last 608
_journal_paper_doi 10.1039/c1dt11356a
_journal_volume 41
_journal_year 2012
_chemical_formula_sum 'C64 H53 F24 N19 P4 Ru2'
_chemical_formula_weight 1870.27
_chemical_name_systematic
;
?
;
_space_group_IT_number 15
_symmetry_cell_setting monoclinic
_symmetry_space_group_name_Hall '-C 2yc'
_symmetry_space_group_name_H-M 'C 1 2/c 1'
_atom_sites_solution_hydrogens geom
_atom_sites_solution_primary direct
_atom_sites_solution_secondary difmap
_audit_creation_method SHELXL-97
_cell_angle_alpha 90.00
_cell_angle_beta 127.318(8)
_cell_angle_gamma 90.00
_cell_formula_units_Z 4
_cell_length_a 33.4226(18)
_cell_length_b 11.4357(3)
_cell_length_c 24.2032(13)
_cell_measurement_temperature 293(2)
_cell_volume 7356.9(10)
_computing_cell_refinement 'Bruker FRAMBO'
_computing_data_collection 'Bruker FRAMBO'
_computing_data_reduction 'Bruker SAINT'
_computing_molecular_graphics 'Bruker SHELXTL'
_computing_publication_material 'Bruker SHELXTL'
_computing_structure_refinement 'Bruker SHELXTL'
_computing_structure_solution 'Bruker SHELXTL'
_diffrn_ambient_temperature 293(2)
_diffrn_measured_fraction_theta_full 0.998
_diffrn_measured_fraction_theta_max 0.998
_diffrn_radiation_monochromator graphite
_diffrn_radiation_source 'fine-focus sealed tube'
_diffrn_radiation_type MoK\a
_diffrn_radiation_wavelength 0.71073
_diffrn_reflns_av_R_equivalents 0.0248
_diffrn_reflns_av_sigmaI/netI 0.0330
_diffrn_reflns_limit_h_max 39
_diffrn_reflns_limit_h_min -37
_diffrn_reflns_limit_k_max 13
_diffrn_reflns_limit_k_min -10
_diffrn_reflns_limit_l_max 28
_diffrn_reflns_limit_l_min -25
_diffrn_reflns_number 16439
_diffrn_reflns_theta_full 25.01
_diffrn_reflns_theta_max 25.01
_diffrn_reflns_theta_min 2.91
_exptl_absorpt_coefficient_mu 0.614
_exptl_absorpt_correction_T_max 0.8716
_exptl_absorpt_correction_T_min 0.8230
_exptl_absorpt_correction_type multi-scan
_exptl_absorpt_process_details sadabs
_exptl_crystal_colour yellow
_exptl_crystal_density_diffrn 1.689
_exptl_crystal_density_method 'not measured'
_exptl_crystal_description block
_exptl_crystal_F_000 3736
_exptl_crystal_size_max 0.33
_exptl_crystal_size_mid 0.28
_exptl_crystal_size_min 0.23
_refine_diff_density_max 0.570
_refine_diff_density_min -0.470
_refine_diff_density_rms 0.062
_refine_ls_extinction_method none
_refine_ls_goodness_of_fit_ref 1.049
_refine_ls_hydrogen_treatment constr
_refine_ls_matrix_type full
_refine_ls_number_parameters 513
_refine_ls_number_reflns 6476
_refine_ls_number_restraints 0
_refine_ls_restrained_S_all 1.049
_refine_ls_R_factor_all 0.0478
_refine_ls_R_factor_gt 0.0353
_refine_ls_shift/su_max 0.017
_refine_ls_shift/su_mean 0.000
_refine_ls_structure_factor_coef Fsqd
_refine_ls_weighting_details 'calc w=1/[\s^2^(Fo^2^)+(0.0416P)^2^+9.6453P] where P=(Fo^2^+2Fc^2^)/3'
_refine_ls_weighting_scheme calc
_refine_ls_wR_factor_gt 0.0836
_refine_ls_wR_factor_ref 0.0921
_reflns_number_gt 5289
_reflns_number_total 6476
_reflns_threshold_expression >2sigma(I)
_cod_data_source_file c1dt11356a.txt
_cod_data_source_block complex_5a
_cod_depositor_comments
;
The following automatic conversions were performed:

'_symmetry_cell_setting' value 'Monoclinic' changed to 'monoclinic'
according to /home/saulius/struct/CIF-dictionaries/cif_core.dic
dictionary named 'cif_core.dic' version 2.4.1 from 2010-06-29.

Automatic conversion script
Id: cif_fix_values 1715 2011-07-08 13:25:40Z adriana 
;
_cod_original_cell_volume 7356.9(6)
_cod_original_sg_symbol_H-M C2/c
_cod_database_code 7017712

loop_
_symmetry_equiv_pos_as_xyz
'x, y, z'
'-x, y, -z+1/2'
'x+1/2, y+1/2, z'
'-x+1/2, y+1/2, -z+1/2'
'-x, -y, -z'
'x, -y, z-1/2'
'-x+1/2, -y+1/2, -z'
'x+1/2, -y+1/2, z-1/2'

loop_
_atom_site_label
_atom_site_type_symbol
_atom_site_fract_x
_atom_site_fract_y
_atom_site_fract_z
_atom_site_U_iso_or_equiv
_atom_site_adp_type
_atom_site_occupancy
_atom_site_symmetry_multiplicity
_atom_site_calc_flag
_atom_site_refinement_flags
Ru1 Ru 0.156416(8) 0.48319(2) 1.029799(11) 0.03138(9) Uani 1 1 d .
C1 C 0.04934(11) 0.3828(3) 0.92700(15) 0.0431(8) Uani 1 1 d .
H18 H 0.0421 0.4495 0.9004 0.052 Uiso 1 1 calc R
C2 C 0.01391(13) 0.2965(3) 0.90078(18) 0.0548(9) Uani 1 1 d .
H19 H -0.0172 0.3058 0.8577 0.066 Uiso 1 1 calc R
C3 C 0.02457(15) 0.1962(3) 0.93834(19) 0.0634(11) Uani 1 1 d .
H20 H 0.0008 0.1366 0.9208 0.076 Uiso 1 1 calc R
C4 C 0.07043(14) 0.1842(3) 1.00200(19) 0.0558(9) Uani 1 1 d .
H21 H 0.0787 0.1162 1.0279 0.067 Uiso 1 1 calc R
C5 C 0.10376(11) 0.2754(3) 1.02630(15) 0.0388(7) Uani 1 1 d .
C6 C 0.18038(11) 0.3707(3) 1.10399(15) 0.0358(7) Uani 1 1 d .
C7 C 0.20201(13) 0.2971(3) 1.20519(17) 0.0514(9) Uani 1 1 d .
H3 H 0.2181 0.2888 1.2526 0.062 Uiso 1 1 calc R
C8 C 0.16370(14) 0.2329(3) 1.15470(17) 0.0491(8) Uani 1 1 d .
H4 H 0.1487 0.1700 1.1601 0.059 Uiso 1 1 calc R
C9 C 0.23542(11) 0.4944(3) 1.20057(16) 0.0436(8) Uani 1 1 d .
H40A H 0.2575 0.5142 1.1885 0.052 Uiso 1 1 calc R
H40B H 0.2550 0.4955 1.2508 0.052 Uiso 1 1 calc R
C10 C 0.15512(10) 0.5818(2) 1.09982(14) 0.0339(7) Uani 1 1 d .
C11 C 0.18682(13) 0.6547(3) 1.20682(16) 0.0465(8) Uani 1 1 d .
H9 H 0.2082 0.6662 1.2547 0.056 Uiso 1 1 calc R
C12 C 0.14338(13) 0.7089(3) 1.16143(17) 0.0481(8) Uani 1 1 d .
H8 H 0.1288 0.7664 1.1711 0.058 Uiso 1 1 calc R
C13 C 0.07472(11) 0.6930(3) 1.03602(16) 0.0406(7) Uani 1 1 d .
C14 C 0.06264(14) 0.8088(3) 1.01838(19) 0.0544(9) Uani 1 1 d .
H11 H 0.0855 0.8678 1.0457 0.065 Uiso 1 1 calc R
C15 C 0.01587(16) 0.8338(4) 0.9593(2) 0.0712(12) Uani 1 1 d .
H16 H 0.0063 0.9108 0.9449 0.085 Uiso 1 1 calc R
C16 C -0.01704(16) 0.7436(4) 0.9213(2) 0.0711(12) Uani 1 1 d .
H15 H -0.0491 0.7587 0.8807 0.085 Uiso 1 1 calc R
C17 C -0.00192(14) 0.6322(4) 0.9440(2) 0.0671(11) Uani 1 1 d .
H14 H -0.0246 0.5719 0.9183 0.080 Uiso 1 1 calc R
C18 C 0.10325(13) 0.7039(3) 0.92911(19) 0.0514(9) Uani 1 1 d .
H38 H 0.1061 0.7403 0.9658 0.062 Uiso 1 1 calc R
C19 C 0.07997(15) 0.7652(3) 0.8667(2) 0.0643(11) Uani 1 1 d .
H34 H 0.0668 0.8394 0.8619 0.077 Uiso 1 1 calc R
C20 C 0.07673(15) 0.7152(4) 0.8133(2) 0.0652(11) Uani 1 1 d .
H33 H 0.0608 0.7544 0.7712 0.078 Uiso 1 1 calc R
C21 C 0.09746(13) 0.6049(3) 0.82201(17) 0.0535(9) Uani 1 1 d .
C22 C 0.09853(17) 0.5487(5) 0.7706(2) 0.0746(13) Uani 1 1 d .
H23 H 0.0842 0.5855 0.7282 0.090 Uiso 1 1 calc R
C23 C 0.11946(11) 0.5487(3) 0.88585(15) 0.0406(7) Uani 1 1 d .
C24 C 0.11982(17) 0.4438(5) 0.7822(2) 0.0763(13) Uani 1 1 d .
H24 H 0.1200 0.4096 0.7475 0.092 Uiso 1 1 calc R
C25 C 0.14236(13) 0.3822(3) 0.84624(18) 0.0543(9) Uani 1 1 d .
C26 C 0.14197(11) 0.4361(3) 0.89778(15) 0.0418(8) Uani 1 1 d .
C27 C 0.16478(15) 0.2722(4) 0.8612(2) 0.0683(12) Uani 1 1 d .
H26 H 0.1659 0.2337 0.8283 0.082 Uiso 1 1 calc R
C28 C 0.18474(15) 0.2219(3) 0.9232(2) 0.0637(11) Uani 1 1 d .
H27 H 0.1994 0.1482 0.9331 0.076 Uiso 1 1 calc R
C29 C 0.18325(13) 0.2812(3) 0.97256(19) 0.0527(9) Uani 1 1 d .
H28 H 0.1971 0.2456 1.0152 0.063 Uiso 1 1 calc R
C30 C 0.25439(12) 0.6184(3) 1.07555(15) 0.0411(7) Uani 1 1 d .
C31 C 0.29779(13) 0.6833(3) 1.09163(19) 0.0599(10) Uani 1 1 d .
H37A H 0.2890 0.7643 1.0802 0.090 Uiso 1 1 calc R
H37B H 0.3080 0.6524 1.0650 0.090 Uiso 1 1 calc R
H37C H 0.3250 0.6761 1.1403 0.090 Uiso 1 1 calc R
C32 C 1.0000 0.2939(11) 0.7500 0.107(3) Uani 1 2 d S
C33 C 1.0000 0.1697(11) 0.7500 0.215(7) Uani 1 2 d S
H42A H 0.9991 0.1417 0.7866 0.323 Uiso 0.50 1 calc PR
H42B H 1.0299 0.1417 0.7572 0.323 Uiso 0.50 1 calc PR
H42C H 0.9710 0.1417 0.7061 0.323 Uiso 0.50 1 calc PR
F1 F 0.41162(10) 0.50240(19) 0.35126(11) 0.0723(7) Uani 1 1 d .
F2 F 0.34387(8) 0.4560(2) 0.24354(14) 0.0920(8) Uani 1 1 d .
F3 F 0.38151(11) 0.63102(19) 0.26493(12) 0.0866(8) Uani 1 1 d .
F4 F 0.45466(9) 0.5384(2) 0.30967(14) 0.0866(8) Uani 1 1 d .
F5 F 0.38659(11) 0.49502(19) 0.20224(12) 0.0839(8) Uani 1 1 d .
F6 F 0.41630(8) 0.36595(17) 0.28851(11) 0.0636(6) Uani 1 1 d .
F7 F 0.23063(13) 1.0951(3) 0.11555(17) 0.1196(11) Uani 1 1 d .
F8 F 0.16329(13) 1.0198(3) 0.02053(17) 0.1471(15) Uani 1 1 d .
F9 F 0.18573(14) 0.9617(3) 0.12158(18) 0.1318(12) Uani 1 1 d .
F10 F 0.26205(12) 0.9211(4) 0.15217(16) 0.1393(13) Uani 1 1 d .
F11 F 0.23939(14) 0.9793(3) 0.05101(18) 0.1316(13) Uani 1 1 d .
F12 F 0.19432(15) 0.8443(3) 0.0549(2) 0.1560(15) Uani 1 1 d .
N1 N 0.09443(9) 0.3747(2) 0.99013(12) 0.0349(6) Uani 1 1 d .
N2 N 0.15053(9) 0.2785(2) 1.09207(12) 0.0382(6) Uani 1 1 d .
N3 N 0.21371(9) 0.3794(2) 1.17395(12) 0.0411(6) Uani 1 1 d .
N4 N 0.19425(9) 0.5781(2) 1.16960(12) 0.0381(6) Uani 1 1 d .
N5 N 0.12407(9) 0.6627(2) 1.09666(12) 0.0371(6) Uani 1 1 d .
N6 N 0.04409(10) 0.6044(2) 1.00172(14) 0.0521(7) Uani 1 1 d .
N7 N 0.12138(9) 0.5970(2) 0.93867(12) 0.0373(6) Uani 1 1 d .
N8 N 0.16287(9) 0.3860(2) 0.96079(13) 0.0385(6) Uani 1 1 d .
N9 N 0.22093(10) 0.5679(2) 1.06336(12) 0.0377(6) Uani 1 1 d .
N10 N 1.0000 0.3889(8) 0.7500 0.122(3) Uani 1 2 d S
P1 P 0.39860(3) 0.49848(7) 0.27597(5) 0.0457(2) Uani 1 1 d .
P2 P 0.21211(4) 0.96716(9) 0.08527(5) 0.0573(3) Uani 1 1 d .

loop_
_atom_site_aniso_label
_atom_site_aniso_U_11
_atom_site_aniso_U_22
_atom_site_aniso_U_33
_atom_site_aniso_U_23
_atom_site_aniso_U_13
_atom_site_aniso_U_12
Ru1 0.03174(14) 0.03330(14) 0.02899(14) -0.00211(9) 0.01835(11) -0.00265(10)
C1 0.0398(17) 0.0488(19) 0.0356(17) -0.0017(14) 0.0201(15) -0.0037(15)
C2 0.045(2) 0.065(2) 0.0426(19) -0.0084(17) 0.0206(16) -0.0146(18)
C3 0.059(2) 0.064(2) 0.058(2) -0.0159(19) 0.031(2) -0.031(2)
C4 0.066(2) 0.0419(19) 0.058(2) -0.0023(16) 0.037(2) -0.0151(17)
C5 0.0422(18) 0.0386(17) 0.0393(17) -0.0050(13) 0.0268(15) -0.0040(14)
C6 0.0339(16) 0.0371(16) 0.0353(16) -0.0013(13) 0.0204(14) 0.0026(13)
C7 0.058(2) 0.056(2) 0.0390(18) 0.0140(16) 0.0288(18) 0.0150(18)
C8 0.060(2) 0.0412(18) 0.051(2) 0.0136(16) 0.0363(19) 0.0070(17)
C9 0.0317(16) 0.057(2) 0.0301(16) -0.0014(14) 0.0127(14) 0.0000(14)
C10 0.0315(15) 0.0329(15) 0.0347(16) -0.0014(12) 0.0187(13) -0.0056(13)
C11 0.051(2) 0.053(2) 0.0356(17) -0.0119(15) 0.0261(16) -0.0089(17)
C12 0.058(2) 0.0474(19) 0.048(2) -0.0110(16) 0.0364(18) -0.0002(17)
C13 0.0396(17) 0.0458(18) 0.0421(18) 0.0035(14) 0.0276(15) 0.0062(15)
C14 0.058(2) 0.0415(19) 0.062(2) 0.0062(16) 0.0357(19) 0.0095(17)
C15 0.072(3) 0.060(3) 0.073(3) 0.020(2) 0.040(2) 0.031(2)
C16 0.055(2) 0.081(3) 0.057(2) 0.011(2) 0.023(2) 0.029(2)
C17 0.044(2) 0.072(3) 0.063(2) -0.007(2) 0.0205(19) 0.0041(19)
C18 0.062(2) 0.044(2) 0.060(2) 0.0089(16) 0.0430(19) 0.0010(17)
C19 0.068(3) 0.056(2) 0.075(3) 0.024(2) 0.047(2) 0.0082(19)
C20 0.060(2) 0.081(3) 0.051(2) 0.024(2) 0.032(2) -0.002(2)
C21 0.049(2) 0.072(3) 0.0371(18) 0.0041(17) 0.0253(16) -0.0114(19)
C22 0.074(3) 0.113(4) 0.042(2) 0.004(2) 0.037(2) -0.008(3)
C23 0.0365(17) 0.0508(19) 0.0354(16) -0.0027(14) 0.0223(14) -0.0129(15)
C24 0.082(3) 0.114(4) 0.048(2) -0.019(2) 0.047(2) -0.015(3)
C25 0.052(2) 0.074(3) 0.047(2) -0.0200(18) 0.0347(18) -0.0173(19)
C26 0.0378(17) 0.055(2) 0.0333(16) -0.0118(15) 0.0221(14) -0.0155(15)
C27 0.072(3) 0.079(3) 0.068(3) -0.035(2) 0.050(2) -0.018(2)
C28 0.072(3) 0.051(2) 0.076(3) -0.021(2) 0.050(2) -0.002(2)
C29 0.056(2) 0.047(2) 0.060(2) -0.0085(17) 0.0374(19) -0.0013(17)
C30 0.0392(18) 0.0452(18) 0.0353(17) 0.0016(14) 0.0208(14) -0.0017(15)
C31 0.0413(19) 0.069(2) 0.063(2) 0.0047(19) 0.0284(18) -0.0146(18)
C32 0.136(7) 0.126(8) 0.118(7) 0.000 0.108(6) 0.000
C33 0.36(2) 0.148(11) 0.37(2) 0.000 0.340(19) 0.000
F1 0.0954(18) 0.0770(16) 0.0540(13) 0.0057(10) 0.0503(13) 0.0036(12)
F2 0.0423(12) 0.1044(19) 0.1044(19) -0.0092(16) 0.0315(13) 0.0039(12)
F3 0.141(2) 0.0490(13) 0.0789(16) 0.0140(11) 0.0716(17) 0.0301(14)
F4 0.0758(16) 0.0915(18) 0.1033(19) -0.0238(15) 0.0599(15) -0.0313(14)
F5 0.127(2) 0.0724(16) 0.0525(13) 0.0067(11) 0.0549(15) 0.0189(14)
F6 0.0626(13) 0.0442(11) 0.0706(14) 0.0087(10) 0.0334(11) 0.0106(10)
F7 0.139(3) 0.083(2) 0.141(3) -0.0379(18) 0.087(2) -0.0203(19)
F8 0.101(3) 0.168(4) 0.094(2) 0.030(2) 0.018(2) 0.039(2)
F9 0.144(3) 0.172(3) 0.130(3) -0.023(2) 0.109(3) -0.038(3)
F10 0.107(2) 0.169(3) 0.093(2) 0.052(2) 0.0349(19) 0.038(2)
F11 0.148(3) 0.184(4) 0.113(3) -0.035(2) 0.105(2) -0.031(2)
F12 0.172(3) 0.070(2) 0.208(4) -0.061(2) 0.106(3) -0.038(2)
N1 0.0358(13) 0.0362(13) 0.0327(13) -0.0031(10) 0.0207(11) -0.0032(11)
N2 0.0431(15) 0.0332(13) 0.0386(14) 0.0026(11) 0.0250(12) 0.0009(12)
N3 0.0376(14) 0.0444(15) 0.0346(14) 0.0035(11) 0.0184(12) 0.0056(12)
N4 0.0342(13) 0.0448(15) 0.0315(13) -0.0082(11) 0.0180(11) -0.0052(11)
N5 0.0379(14) 0.0365(14) 0.0362(14) -0.0013(11) 0.0221(12) 0.0011(11)
N6 0.0422(16) 0.0495(17) 0.0517(17) 0.0001(14) 0.0218(14) 0.0030(13)
N7 0.0389(14) 0.0401(15) 0.0345(13) 0.0012(11) 0.0230(12) -0.0040(12)
N8 0.0387(14) 0.0400(15) 0.0409(15) -0.0084(11) 0.0263(12) -0.0078(12)
N9 0.0376(14) 0.0402(14) 0.0361(14) -0.0039(11) 0.0228(12) -0.0031(12)
N10 0.122(6) 0.154(8) 0.107(5) 0.000 0.078(5) 0.000
P1 0.0501(5) 0.0420(5) 0.0412(5) 0.0036(4) 0.0258(4) 0.0037(4)
P2 0.0664(6) 0.0539(6) 0.0454(5) -0.0033(4) 0.0306(5) 0.0011(5)

loop_
_atom_type_symbol
_atom_type_description
_atom_type_scat_dispersion_real
_atom_type_scat_dispersion_imag
_atom_type_scat_source
C C 0.0033 0.0016 'International Tables Vol C Tables 4.2.6.8 and 6.1.1.4'
H H 0.0000 0.0000 'International Tables Vol C Tables 4.2.6.8 and 6.1.1.4'
N N 0.0061 0.0033 'International Tables Vol C Tables 4.2.6.8 and 6.1.1.4'
F F 0.0171 0.0103 'International Tables Vol C Tables 4.2.6.8 and 6.1.1.4'
P P 0.1023 0.0942 'International Tables Vol C Tables 4.2.6.8 and 6.1.1.4'
Ru Ru -1.2594 0.8363 'International Tables Vol C Tables 4.2.6.8 and 6.1.1.4'

loop_
_geom_angle_atom_site_label_1
_geom_angle_atom_site_label_2
_geom_angle_atom_site_label_3
_geom_angle
C6 Ru1 N9 101.73(11)
C6 Ru1 C10 78.71(12)
N9 Ru1 C10 87.52(10)
C6 Ru1 N1 76.66(11)
N9 Ru1 N1 170.52(10)
C10 Ru1 N1 101.20(10)
C6 Ru1 N8 101.47(11)
N9 Ru1 N8 88.55(9)
C10 Ru1 N8 176.01(10)
N1 Ru1 N8 82.68(9)
C6 Ru1 N7 173.18(11)
N9 Ru1 N7 84.79(9)
C10 Ru1 N7 103.80(10)
N1 Ru1 N7 96.58(9)
N8 Ru1 N7 76.47(10)
N1 C1 C2 122.3(3)
C1 C2 C3 119.5(3)
C2 C3 C4 119.5(3)
C3 C4 C5 118.0(3)
N1 C5 C4 123.6(3)
N1 C5 N2 112.1(2)
C4 C5 N2 124.3(3)
N3 C6 N2 105.4(2)
N3 C6 Ru1 132.3(2)
N2 C6 Ru1 118.7(2)
C8 C7 N3 107.6(3)
C7 C8 N2 106.5(3)
N3 C9 N4 107.8(2)
N5 C10 N4 102.5(2)
N5 C10 Ru1 136.4(2)
N4 C10 Ru1 121.1(2)
C12 C11 N4 107.1(3)
C11 C12 N5 106.5(3)
N6 C13 C14 125.2(3)
N6 C13 N5 115.5(3)
C14 C13 N5 119.3(3)
C15 C14 C13 117.5(4)
C14 C15 C16 119.2(4)
C17 C16 C15 118.8(4)
N6 C17 C16 123.5(4)
N7 C18 C19 123.3(4)
C20 C19 C18 119.3(4)
C19 C20 C21 119.5(3)
C20 C21 C23 117.6(3)
C20 C21 C22 123.5(4)
C23 C21 C22 118.9(4)
C24 C22 C21 121.1(4)
N7 C23 C21 123.0(3)
N7 C23 C26 117.2(3)
C21 C23 C26 119.7(3)
C22 C24 C25 122.2(4)
C27 C25 C26 117.4(3)
C27 C25 C24 124.8(4)
C26 C25 C24 117.8(4)
N8 C26 C25 122.6(3)
N8 C26 C23 117.1(3)
C25 C26 C23 120.3(3)
C28 C27 C25 119.9(3)
C27 C28 C29 119.6(4)
N8 C29 C28 122.4(4)
N9 C30 C31 179.7(5)
N10 C32 C33 180.0(10)
C5 N1 C1 116.9(3)
C5 N1 Ru1 115.32(19)
C1 N1 Ru1 126.6(2)
C6 N2 C8 110.6(3)
C6 N2 C5 115.6(2)
C8 N2 C5 128.6(3)
C6 N3 C7 109.7(3)
C6 N3 C9 115.7(2)
C7 N3 C9 126.6(3)
C10 N4 C11 111.6(3)
C10 N4 C9 123.5(2)
C11 N4 C9 124.6(3)
C10 N5 C12 112.3(3)
C10 N5 C13 126.0(2)
C12 N5 C13 121.5(3)
C13 N6 C17 115.8(3)
C18 N7 C23 117.2(3)
C18 N7 Ru1 129.4(2)
C23 N7 Ru1 113.4(2)
C29 N8 C26 118.1(3)
C29 N8 Ru1 126.2(2)
C26 N8 Ru1 115.7(2)
C30 N9 Ru1 173.3(2)
F2 P1 F5 90.37(16)
F2 P1 F3 91.17(15)
F5 P1 F3 90.85(12)
F2 P1 F6 89.21(13)
F5 P1 F6 90.12(12)
F3 P1 F6 178.96(13)
F2 P1 F4 178.53(16)
F5 P1 F4 90.01(16)
F3 P1 F4 90.24(16)
F6 P1 F4 89.38(13)
F2 P1 F1 90.45(16)
F5 P1 F1 179.17(17)
F3 P1 F1 89.23(12)
F6 P1 F1 89.80(12)
F4 P1 F1 89.16(14)
F12 P2 F8 90.4(2)
F12 P2 F10 92.8(2)
F8 P2 F10 176.8(2)
F12 P2 F11 90.5(2)
F8 P2 F11 91.4(2)
F10 P2 F11 88.8(2)
F12 P2 F9 92.6(2)
F8 P2 F9 88.7(2)
F10 P2 F9 90.9(2)
F11 P2 F9 176.9(2)
F12 P2 F7 178.8(2)
F8 P2 F7 89.2(2)
F10 P2 F7 87.7(2)
F11 P2 F7 88.46(19)
F9 P2 F7 88.41(19)

loop_
_geom_bond_atom_site_label_1
_geom_bond_atom_site_label_2
_geom_bond_distance
Ru1 C6 1.943(3)
Ru1 N9 2.031(3)
Ru1 C10 2.058(3)
Ru1 N1 2.084(2)
Ru1 N8 2.123(2)
Ru1 N7 2.190(2)
C1 N1 1.350(4)
C1 C2 1.367(5)
C2 C3 1.370(5)
C3 C4 1.371(5)
C4 C5 1.372(4)
C5 N1 1.350(4)
C5 N2 1.401(4)
C6 N3 1.353(4)
C6 N2 1.357(4)
C7 C8 1.332(5)
C7 N3 1.404(4)
C8 N2 1.398(4)
C9 N3 1.450(4)
C9 N4 1.456(4)
C10 N5 1.357(4)
C10 N4 1.373(3)
C11 C12 1.329(5)
C11 N4 1.383(4)
C12 N5 1.388(4)
C13 N6 1.317(4)
C13 C14 1.374(4)
C13 N5 1.435(4)
C14 C15 1.364(5)
C15 C16 1.376(6)
C16 C17 1.358(5)
C17 N6 1.346(4)
C18 N7 1.322(4)
C18 C19 1.397(5)
C19 C20 1.356(6)
C20 C21 1.393(6)
C21 C23 1.401(4)
C21 C22 1.420(6)
C22 C24 1.334(7)
C23 N7 1.358(4)
C23 C26 1.430(5)
C24 C25 1.433(6)
C25 C27 1.395(6)
C25 C26 1.398(4)
C26 N8 1.360(4)
C27 C28 1.347(6)
C28 C29 1.401(5)
C29 N8 1.321(4)
C30 N9 1.127(4)
C30 C31 1.457(5)
C32 N10 1.086(11)
C32 C33 1.421(13)
F1 P1 1.597(2)
F2 P1 1.568(3)
F3 P1 1.584(2)
F4 P1 1.591(3)
F5 P1 1.574(2)
F6 P1 1.588(2)
F7 P2 1.584(3)
F8 P2 1.543(3)
F9 P2 1.579(3)
F10 P2 1.552(3)
F11 P2 1.567(3)
F12 P2 1.530(3)
